data_4348165
loop_
_publ_author_name
'Kennedy, Steven R.'
'Kozar, Morgan N.'
'Yennawar, Hemant P.'
'Lear, Benjamin J.'

_publ_section_title
;
 Steady-State Spectroscopic Analysis of Proton-Dependent Electron Transfer
 on Pyrazine-Appended Metal Dithiolenes [Ni(pdt)2], [Pd(pdt)2], and
 [Pt(pdt)2] (pdt = 2,3-Pyrazinedithiol).
;
_journal_issue 17
_journal_name_full 'Inorganic chemistry'
_journal_page_first 8459
_journal_page_last 8467
_journal_paper_doi 10.1021/acs.inorgchem.6b01065
_journal_volume 55
_journal_year 2016
_chemical_formula_moiety 'C8 H4 N4 Pd S4, 2(C16 H35 N)'
_chemical_formula_sum 'C20 H37 N3 Pd0.5 S2'
_chemical_formula_weight 436.85
_space_group_IT_number 14
_space_group_name_Hall '-P 2yn'
_space_group_name_H-M_alt 'P 1 21/n 1'
_symmetry_cell_setting monoclinic
_symmetry_space_group_name_H-M 'P 1 21/n 1'
_atom_sites_solution_hydrogens geom
_atom_sites_solution_primary direct
_atom_sites_solution_secondary difmap
_audit_creation_method SHELXL-97
_cell_angle_alpha 90.00
_cell_angle_beta 98.568(2)
_cell_angle_gamma 90.00
_cell_formula_units_Z 4
_cell_length_a 8.0923(8)
_cell_length_b 20.2213(19)
_cell_length_c 14.3201(14)
_cell_measurement_reflns_used 3777
_cell_measurement_temperature 298(2)
_cell_measurement_theta_max 20.577
_cell_measurement_theta_min 2.475
_cell_volume 2317.1(4)
_computing_cell_refinement 'Bruker SMART'
_computing_data_collection 'Bruker SMART'
_computing_data_reduction 'Bruker SAINT'
_computing_molecular_graphics 'Bruker SHELXTL'
_computing_publication_material 'Bruker SHELXTL'
_computing_structure_refinement 'SHELXL-97 (Sheldrick, 1997)'
_computing_structure_solution 'SHELXS-97 (Sheldrick, 1990)'
_diffrn_ambient_temperature 298(2)
_diffrn_measured_fraction_theta_full 0.997
_diffrn_measured_fraction_theta_max 0.997
_diffrn_measurement_device_type 'CCD area detector'
_diffrn_measurement_method 'phi and omega scans'
_diffrn_radiation_monochromator graphite
_diffrn_radiation_source 'fine-focus sealed tube'
_diffrn_radiation_type MoK\a
_diffrn_radiation_wavelength 0.71073
_diffrn_reflns_av_R_equivalents 0.0314
_diffrn_reflns_av_sigmaI/netI 0.0331
_diffrn_reflns_limit_h_max 9
_diffrn_reflns_limit_h_min -10
_diffrn_reflns_limit_k_max 26
_diffrn_reflns_limit_k_min -26
_diffrn_reflns_limit_l_max 19
_diffrn_reflns_limit_l_min -19
_diffrn_reflns_number 22114
_diffrn_reflns_theta_full 28.34
_diffrn_reflns_theta_max 28.34
_diffrn_reflns_theta_min 1.76
_exptl_absorpt_coefficient_mu 0.614
_exptl_absorpt_correction_T_max 0.9878
_exptl_absorpt_correction_T_min 0.8768
_exptl_absorpt_correction_type multi-scan
_exptl_absorpt_process_details SADABS
_exptl_crystal_colour orange
_exptl_crystal_density_diffrn 1.252
_exptl_crystal_density_method 'not measured'
_exptl_crystal_description needle
_exptl_crystal_F_000 932
_exptl_crystal_size_max 0.22
_exptl_crystal_size_mid 0.07
_exptl_crystal_size_min 0.02
_refine_diff_density_max 0.633
_refine_diff_density_min -0.308
_refine_diff_density_rms 0.070
_refine_ls_extinction_method none
_refine_ls_goodness_of_fit_ref 1.071
_refine_ls_hydrogen_treatment noref
_refine_ls_matrix_type full
_refine_ls_number_parameters 236
_refine_ls_number_reflns 5761
_refine_ls_number_restraints 0
_refine_ls_restrained_S_all 1.071
_refine_ls_R_factor_all 0.1013
_refine_ls_R_factor_gt 0.0670
_refine_ls_shift/su_max 0.000
_refine_ls_shift/su_mean 0.000
_refine_ls_structure_factor_coef Fsqd
_refine_ls_weighting_details 'calc w=1/[\s^2^(Fo^2^)+(0.0773P)^2^+1.0885P] where P=(Fo^2^+2Fc^2^)/3'
_refine_ls_weighting_scheme calc
_refine_ls_wR_factor_gt 0.1534
_refine_ls_wR_factor_ref 0.1715
_reflns_number_gt 3970
_reflns_number_total 5761
_reflns_threshold_expression >2sigma(I)
_cod_data_source_file ic6b01065_si_002.cif
_cod_data_source_block srk3s
_cod_depositor_comments
;
The following automatic conversions were performed:

data item '_symmetry_cell_setting' value 'Monoclinic' was changed to
'monoclinic' in accordance with the
/home/saulius/struct/COD-crude-data/automatic-downloads/DataCite-retrospective/ACS/depositions/lib/dictionaries/cif_core.dic
dictionary named 'cif_core.dic' version 2.4.2 last updated on
2011-04-26.

Automatic conversion script
Id: cif_fix_values 6909 2019-04-08 15:41:33Z antanas 
;
_cod_original_sg_symbol_H-M P2(1)/n
_cod_original_formula_sum 'C20 H37 N3 Pd0.50 S2'
_cod_database_code 4348165

loop_
_symmetry_equiv_pos_as_xyz
'x, y, z'
'-x+1/2, y+1/2, -z+1/2'
'-x, -y, -z'
'x-1/2, -y-1/2, z-1/2'

loop_
_atom_site_label
_atom_site_type_symbol
_atom_site_fract_x
_atom_site_fract_y
_atom_site_fract_z
_atom_site_U_iso_or_equiv
_atom_site_adp_type
_atom_site_occupancy
_atom_site_symmetry_multiplicity
_atom_site_calc_flag
_atom_site_refinement_flags
C1 C 0.5911(7) 0.1176(3) 0.1711(4) 0.0999(16) Uani 1 1 d .
H1 H 0.5873 0.1504 0.1254 0.120 Uiso 1 1 calc R
C2 C 0.5395(5) 0.0821(2) 0.3132(3) 0.0697(11) Uani 1 1 d .
C3 C 0.3971(5) -0.0192(2) 0.7062(3) 0.0698(11) Uani 1 1 d .
C4 C 0.3451(7) -0.0573(3) 0.8473(4) 0.1029(17) Uani 1 1 d .
H4 H 0.3059 -0.0509 0.9044 0.123 Uiso 1 1 calc R
C5 C 0.9125(6) 0.1035(2) 0.6033(3) 0.0751(12) Uani 1 1 d .
H5A H 0.9828 0.0651 0.6194 0.090 Uiso 1 1 calc R
H5B H 0.7991 0.0877 0.5851 0.090 Uiso 1 1 calc R
C6 C 0.9673(7) 0.1362(2) 0.5193(3) 0.0839(13) Uani 1 1 d .
H6A H 1.0753 0.1569 0.5383 0.101 Uiso 1 1 calc R
H6B H 0.8881 0.1707 0.4966 0.101 Uiso 1 1 calc R
C7 C 0.9803(7) 0.0882(3) 0.4399(3) 0.0861(13) Uani 1 1 d .
H7A H 1.0744 0.0589 0.4587 0.103 Uiso 1 1 calc R
H7B H 0.8800 0.0612 0.4298 0.103 Uiso 1 1 calc R
C8 C 1.0021(8) 0.1213(3) 0.3483(3) 0.1016(17) Uani 1 1 d .
H8A H 0.9045 0.1470 0.3260 0.152 Uiso 1 1 calc R
H8B H 1.0177 0.0883 0.3022 0.152 Uiso 1 1 calc R
H8C H 1.0982 0.1497 0.3583 0.152 Uiso 1 1 calc R
C9 C 0.8221(6) 0.1096(2) 0.7605(4) 0.0845(13) Uani 1 1 d .
H9A H 0.8235 0.1376 0.8156 0.101 Uiso 1 1 calc R
H9B H 0.7064 0.1052 0.7314 0.101 Uiso 1 1 calc R
C10 C 0.8824(7) 0.0447(3) 0.7924(4) 0.0950(15) Uani 1 1 d .
H10A H 1.0021 0.0467 0.8128 0.114 Uiso 1 1 calc R
H10B H 0.8619 0.0137 0.7402 0.114 Uiso 1 1 calc R
C11 C 0.7965(8) 0.0199(3) 0.8737(5) 0.113(2) Uani 1 1 d .
H11A H 0.8263 0.0495 0.9269 0.136 Uiso 1 1 calc R
H11B H 0.6768 0.0235 0.8546 0.136 Uiso 1 1 calc R
C12 C 0.8327(10) -0.0463(3) 0.9059(5) 0.139(3) Uani 1 1 d .
H12A H 0.7944 -0.0768 0.8560 0.208 Uiso 1 1 calc R
H12B H 0.7769 -0.0552 0.9592 0.208 Uiso 1 1 calc R
H12C H 0.9511 -0.0512 0.9242 0.208 Uiso 1 1 calc R
C13 C 1.1008(7) 0.1558(3) 0.7343(4) 0.0919(14) Uani 1 1 d .
H13A H 1.1546 0.1128 0.7400 0.110 Uiso 1 1 calc R
H13B H 1.1543 0.1814 0.6898 0.110 Uiso 1 1 calc R
C14 C 1.1359(9) 0.1889(4) 0.8274(4) 0.124(2) Uani 1 1 d .
H14A H 1.0705 0.2293 0.8251 0.148 Uiso 1 1 calc R
H14B H 1.0990 0.1603 0.8745 0.148 Uiso 1 1 calc R
C15 C 1.3065(12) 0.2050(5) 0.8564(6) 0.167(3) Uani 1 1 d .
H15 H 1.3376 0.2493 0.8558 0.200 Uiso 1 1 calc R
C16 C 1.4231(12) 0.1610(6) 0.8841(8) 0.199(5) Uani 1 1 d .
H16A H 1.3835 0.1307 0.9273 0.299 Uiso 1 1 calc R
H16B H 1.5215 0.1830 0.9148 0.299 Uiso 1 1 calc R
H16C H 1.4494 0.1371 0.8302 0.299 Uiso 1 1 calc R
C17 C 0.8356(7) 0.2119(2) 0.6695(4) 0.0931(15) Uani 1 1 d .
H17A H 0.8420 0.2363 0.7283 0.112 Uiso 1 1 calc R
H17B H 0.9005 0.2362 0.6291 0.112 Uiso 1 1 calc R
C18 C 0.6604(7) 0.2114(3) 0.6240(4) 0.0992(16) Uani 1 1 d .
H18A H 0.5940 0.1888 0.6653 0.119 Uiso 1 1 calc R
H18B H 0.6525 0.1861 0.5660 0.119 Uiso 1 1 calc R
C19 C 0.5880(9) 0.2777(3) 0.6018(5) 0.126(2) Uani 1 1 d .
H19A H 0.6558 0.3005 0.5615 0.151 Uiso 1 1 calc R
H19B H 0.5947 0.3027 0.6601 0.151 Uiso 1 1 calc R
C20 C 0.4119(9) 0.2780(4) 0.5546(6) 0.145(3) Uani 1 1 d .
H20A H 0.4030 0.2531 0.4969 0.217 Uiso 1 1 calc R
H20B H 0.3767 0.3228 0.5406 0.217 Uiso 1 1 calc R
H20C H 0.3419 0.2584 0.5956 0.217 Uiso 1 1 calc R
N1 N 0.5344(5) 0.1317(2) 0.2510(3) 0.0878(11) Uani 1 1 d .
N2 N 0.3370(6) -0.0071(2) 0.7856(3) 0.0914(12) Uani 1 1 d .
N3 N 0.9168(4) 0.14538(16) 0.6907(2) 0.0661(8) Uani 1 1 d .
Pd1 Pd 0.5000 0.0000 0.5000 0.06255(17) Uani 1 2 d S
S1 S 0.39730(15) 0.04583(6) 0.62593(8) 0.0744(3) Uani 1 1 d .
S2 S 0.46853(16) 0.09868(6) 0.41922(9) 0.0807(3) Uani 1 1 d .

loop_
_atom_site_aniso_label
_atom_site_aniso_U_11
_atom_site_aniso_U_22
_atom_site_aniso_U_33
_atom_site_aniso_U_23
_atom_site_aniso_U_13
_atom_site_aniso_U_12
C1 0.100(4) 0.110(5) 0.090(4) 0.024(3) 0.016(3) -0.006(3)
C2 0.055(2) 0.076(3) 0.076(3) 0.002(2) 0.0018(19) -0.004(2)
C3 0.064(2) 0.072(3) 0.073(3) -0.005(2) 0.009(2) -0.006(2)
C4 0.108(4) 0.127(5) 0.077(3) 0.004(3) 0.026(3) -0.010(4)
C5 0.089(3) 0.062(3) 0.074(3) -0.010(2) 0.011(2) 0.006(2)
C6 0.101(4) 0.074(3) 0.078(3) 0.000(2) 0.018(3) 0.009(3)
C7 0.091(3) 0.089(3) 0.074(3) -0.012(2) 0.002(2) 0.010(3)
C8 0.121(4) 0.109(4) 0.073(3) -0.002(3) 0.010(3) 0.027(3)
C9 0.093(3) 0.080(3) 0.081(3) 0.003(2) 0.016(2) -0.004(3)
C10 0.108(4) 0.082(3) 0.094(3) 0.018(3) 0.013(3) -0.008(3)
C11 0.102(4) 0.118(5) 0.114(5) 0.044(4) -0.002(3) -0.012(4)
C12 0.151(6) 0.124(6) 0.134(5) 0.047(5) -0.001(4) -0.026(5)
C13 0.103(4) 0.086(3) 0.088(3) -0.007(3) 0.020(3) -0.026(3)
C14 0.139(5) 0.137(5) 0.089(4) -0.015(4) 0.000(4) -0.024(4)
C15 0.158(8) 0.163(8) 0.166(8) -0.046(6) -0.018(6) -0.060(7)
C16 0.131(7) 0.214(11) 0.241(12) -0.047(9) -0.008(7) 0.031(7)
C17 0.135(5) 0.063(3) 0.088(3) -0.005(2) 0.036(3) 0.010(3)
C18 0.100(4) 0.089(4) 0.111(4) 0.007(3) 0.023(3) 0.021(3)
C19 0.156(6) 0.092(4) 0.137(5) 0.022(4) 0.045(5) 0.042(4)
C20 0.115(5) 0.136(6) 0.190(8) 0.038(5) 0.045(5) 0.051(4)
N1 0.083(3) 0.086(3) 0.093(3) 0.016(2) 0.010(2) 0.005(2)
N2 0.103(3) 0.095(3) 0.081(3) -0.002(2) 0.030(2) -0.002(2)
N3 0.079(2) 0.0555(19) 0.0664(19) -0.0016(15) 0.0179(16) -0.0040(16)
Pd1 0.0565(3) 0.0640(3) 0.0674(3) -0.0093(2) 0.00976(18) 0.0014(2)
S1 0.0826(7) 0.0661(7) 0.0779(7) -0.0077(5) 0.0228(5) 0.0033(5)
S2 0.0866(8) 0.0696(7) 0.0876(8) -0.0030(6) 0.0188(6) 0.0143(6)

loop_
_atom_type_symbol
_atom_type_description
_atom_type_scat_dispersion_real
_atom_type_scat_dispersion_imag
_atom_type_scat_source
C C 0.0033 0.0016 'International Tables Vol C Tables 4.2.6.8 and 6.1.1.4'
H H 0.0000 0.0000 'International Tables Vol C Tables 4.2.6.8 and 6.1.1.4'
N N 0.0061 0.0033 'International Tables Vol C Tables 4.2.6.8 and 6.1.1.4'
Pd Pd -0.9988 1.0072 'International Tables Vol C Tables 4.2.6.8 and 6.1.1.4'
S S 0.1246 0.1234 'International Tables Vol C Tables 4.2.6.8 and 6.1.1.4'

loop_
_geom_angle_atom_site_label_1
_geom_angle_atom_site_label_2
_geom_angle_atom_site_label_3
_geom_angle
_geom_angle_site_symmetry_1
_geom_angle_site_symmetry_3
N1 C1 C4 123.2(5) . 3_656
N1 C1 H1 118.4 . .
C4 C1 H1 118.4 3_656 .
N1 C2 C3 121.3(4) . 3_656
N1 C2 S2 117.2(4) . .
C3 C2 S2 121.5(4) 3_656 .
N2 C3 C2 121.6(4) . 3_656
N2 C3 S1 117.5(4) . .
C2 C3 S1 120.8(4) 3_656 .
N2 C4 C1 122.1(5) . 3_656
N2 C4 H4 118.9 . .
C1 C4 H4 118.9 3_656 .
C6 C5 N3 116.5(4) . .
C6 C5 H5A 108.2 . .
N3 C5 H5A 108.2 . .
C6 C5 H5B 108.2 . .
N3 C5 H5B 108.2 . .
H5A C5 H5B 107.3 . .
C5 C6 C7 112.5(4) . .
C5 C6 H6A 109.1 . .
C7 C6 H6A 109.1 . .
C5 C6 H6B 109.1 . .
C7 C6 H6B 109.1 . .
H6A C6 H6B 107.8 . .
C8 C7 C6 113.5(5) . .
C8 C7 H7A 108.9 . .
C6 C7 H7A 108.9 . .
C8 C7 H7B 108.9 . .
C6 C7 H7B 108.9 . .
H7A C7 H7B 107.7 . .
C7 C8 H8A 109.5 . .
C7 C8 H8B 109.5 . .
H8A C8 H8B 109.5 . .
C7 C8 H8C 109.5 . .
H8A C8 H8C 109.5 . .
H8B C8 H8C 109.5 . .
C10 C9 N3 117.1(4) . .
C10 C9 H9A 108.0 . .
N3 C9 H9A 108.0 . .
C10 C9 H9B 108.0 . .
N3 C9 H9B 108.0 . .
H9A C9 H9B 107.3 . .
C9 C10 C11 111.5(5) . .
C9 C10 H10A 109.3 . .
C11 C10 H10A 109.3 . .
C9 C10 H10B 109.3 . .
C11 C10 H10B 109.3 . .
H10A C10 H10B 108.0 . .
C12 C11 C10 117.3(6) . .
C12 C11 H11A 108.0 . .
C10 C11 H11A 108.0 . .
C12 C11 H11B 108.0 . .
C10 C11 H11B 108.0 . .
H11A C11 H11B 107.2 . .
C11 C12 H12A 109.5 . .
C11 C12 H12B 109.5 . .
H12A C12 H12B 109.5 . .
C11 C12 H12C 109.5 . .
H12A C12 H12C 109.5 . .
H12B C12 H12C 109.5 . .
C14 C13 N3 118.1(5) . .
C14 C13 H13A 107.8 . .
N3 C13 H13A 107.8 . .
C14 C13 H13B 107.8 . .
N3 C13 H13B 107.8 . .
H13A C13 H13B 107.1 . .
C15 C14 C13 114.5(7) . .
C15 C14 H14A 108.6 . .
C13 C14 H14A 108.6 . .
C15 C14 H14B 108.6 . .
C13 C14 H14B 108.6 . .
H14A C14 H14B 107.6 . .
C16 C15 C14 123.8(9) . .
C16 C15 H15 118.1 . .
C14 C15 H15 118.1 . .
C15 C16 H16A 109.5 . .
C15 C16 H16B 109.5 . .
H16A C16 H16B 109.5 . .
C15 C16 H16C 109.5 . .
H16A C16 H16C 109.5 . .
H16B C16 H16C 109.5 . .
C18 C17 N3 116.4(4) . .
C18 C17 H17A 108.2 . .
N3 C17 H17A 108.2 . .
C18 C17 H17B 108.2 . .
N3 C17 H17B 108.2 . .
H17A C17 H17B 107.3 . .
C17 C18 C19 114.5(5) . .
C17 C18 H18A 108.6 . .
C19 C18 H18A 108.6 . .
C17 C18 H18B 108.6 . .
C19 C18 H18B 108.6 . .
H18A C18 H18B 107.6 . .
C18 C19 C20 115.2(6) . .
C18 C19 H19A 108.5 . .
C20 C19 H19A 108.5 . .
C18 C19 H19B 108.5 . .
C20 C19 H19B 108.5 . .
H19A C19 H19B 107.5 . .
C19 C20 H20A 109.5 . .
C19 C20 H20B 109.5 . .
H20A C20 H20B 109.5 . .
C19 C20 H20C 109.5 . .
H20A C20 H20C 109.5 . .
H20B C20 H20C 109.5 . .
C1 N1 C2 115.7(5) . .
C3 N2 C4 115.9(5) . .
C5 N3 C17 112.2(3) . .
C5 N3 C9 109.0(3) . .
C17 N3 C9 107.9(3) . .
C5 N3 C13 108.3(3) . .
C17 N3 C13 109.0(4) . .
C9 N3 C13 110.4(3) . .
S1 Pd1 S1 180.00(3) 3_656 .
S1 Pd1 S2 91.09(4) 3_656 3_656
S1 Pd1 S2 88.91(4) . 3_656
S1 Pd1 S2 88.91(4) 3_656 .
S1 Pd1 S2 91.09(4) . .
S2 Pd1 S2 180.000(1) 3_656 .
C3 S1 Pd1 104.45(16) . .
C2 S2 Pd1 104.27(16) . .

loop_
_geom_bond_atom_site_label_1
_geom_bond_atom_site_label_2
_geom_bond_distance
_geom_bond_site_symmetry_2
C1 N1 1.325(7) .
C1 C4 1.365(8) 3_656
C1 H1 0.9300 .
C2 N1 1.337(6) .
C2 C3 1.416(6) 3_656
C2 S2 1.734(5) .
C3 N2 1.324(6) .
C3 C2 1.416(6) 3_656
C3 S1 1.746(5) .
C4 N2 1.342(7) .
C4 C1 1.365(8) 3_656
C4 H4 0.9300 .
C5 C6 1.497(7) .
C5 N3 1.507(5) .
C5 H5A 0.9700 .
C5 H5B 0.9700 .
C6 C7 1.510(6) .
C6 H6A 0.9700 .
C6 H6B 0.9700 .
C7 C8 1.507(7) .
C7 H7A 0.9700 .
C7 H7B 0.9700 .
C8 H8A 0.9600 .
C8 H8B 0.9600 .
C8 H8C 0.9600 .
C9 C10 1.451(7) .
C9 N3 1.529(6) .
C9 H9A 0.9700 .
C9 H9B 0.9700 .
C10 C11 1.527(8) .
C10 H10A 0.9700 .
C10 H10B 0.9700 .
C11 C12 1.432(9) .
C11 H11A 0.9700 .
C11 H11B 0.9700 .
C12 H12A 0.9600 .
C12 H12B 0.9600 .
C12 H12C 0.9600 .
C13 C14 1.481(7) .
C13 N3 1.541(6) .
C13 H13A 0.9700 .
C13 H13B 0.9700 .
C14 C15 1.419(10) .
C14 H14A 0.9700 .
C14 H14B 0.9700 .
C15 C16 1.315(12) .
C15 H15 0.9300 .
C16 H16A 0.9600 .
C16 H16B 0.9600 .
C16 H16C 0.9600 .
C17 C18 1.469(7) .
C17 N3 1.509(6) .
C17 H17A 0.9700 .
C17 H17B 0.9700 .
C18 C19 1.479(7) .
C18 H18A 0.9700 .
C18 H18B 0.9700 .
C19 C20 1.484(9) .
C19 H19A 0.9700 .
C19 H19B 0.9700 .
C20 H20A 0.9600 .
C20 H20B 0.9600 .
C20 H20C 0.9600 .
Pd1 S1 2.2909(11) 3_656
Pd1 S1 2.2909(11) .
Pd1 S2 2.3015(12) 3_656
Pd1 S2 2.3015(12) .

loop_
_geom_torsion_atom_site_label_1
_geom_torsion_atom_site_label_2
_geom_torsion_atom_site_label_3
_geom_torsion_atom_site_label_4
_geom_torsion
_geom_torsion_site_symmetry_1
N3 C5 C6 C7 172.5(4) .
C5 C6 C7 C8 168.7(4) .
N3 C9 C10 C11 170.2(4) .
C9 C10 C11 C12 174.1(5) .
N3 C13 C14 C15 -171.5(6) .
C13 C14 C15 C16 -72.0(12) .
N3 C17 C18 C19 -178.1(5) .
C17 C18 C19 C20 179.1(6) .
C4 C1 N1 C2 -1.5(8) 3_656
C3 C2 N1 C1 0.4(6) 3_656
S2 C2 N1 C1 179.3(4) .
C2 C3 N2 C4 2.1(7) 3_656
S1 C3 N2 C4 -177.4(4) .
C1 C4 N2 C3 -1.0(8) 3_656
C6 C5 N3 C17 48.2(5) .
C6 C5 N3 C9 167.6(4) .
C6 C5 N3 C13 -72.2(5) .
C18 C17 N3 C5 57.8(6) .
C18 C17 N3 C9 -62.3(5) .
C18 C17 N3 C13 177.8(4) .
C10 C9 N3 C5 59.3(5) .
C10 C9 N3 C17 -178.6(4) .
C10 C9 N3 C13 -59.6(5) .
C14 C13 N3 C5 -172.9(5) .
C14 C13 N3 C17 64.8(6) .
C14 C13 N3 C9 -53.6(6) .
N2 C3 S1 Pd1 -177.6(3) .
C2 C3 S1 Pd1 3.0(4) 3_656
S1 Pd1 S1 C3 -114(80) 3_656
S2 Pd1 S1 C3 -1.52(16) 3_656
S2 Pd1 S1 C3 178.48(16) .
N1 C2 S2 Pd1 179.6(3) .
C3 C2 S2 Pd1 -1.5(4) 3_656
S1 Pd1 S2 C2 -0.30(14) 3_656
S1 Pd1 S2 C2 179.70(14) .
S2 Pd1 S2 C2 128(95) 3_656
